data_2204267
loop_
_publ_author_name
'Hecht, Elmar'

_publ_section_title
;
 Bis(\m-<i>N</i>-methylethylamido)bis[<i>tert</i>-butylchloroaluminium]
;
_journal_issue 10
_journal_name_full 'Acta Crystallographica Section E'
_journal_page_first m1387
_journal_page_last m1388
_journal_paper_doi 10.1107/S1600536804021622
_journal_volume 60
_journal_year 2004
_chemical_formula_iupac '[Al2 (C4 H9)2 Cl2 (C3 H8 N)2]'
_chemical_formula_moiety 'C14 H34 Al2 Cl2 N2'
_chemical_formula_sum 'C14 H34 Al2 Cl2 N2'
_chemical_formula_weight 355.29
_chemical_name_systematic
;
Bis(\m-N-methylethylamido)bis[tert-butylchloroaluminium]
;
_space_group_IT_number 114
_symmetry_cell_setting tetragonal
_symmetry_space_group_name_Hall 'P -4 2n'
_symmetry_space_group_name_H-M 'P -4 21 c'
_atom_sites_solution_hydrogens geom
_atom_sites_solution_primary direct
_atom_sites_solution_secondary difmap
_cell_angle_alpha 90.00
_cell_angle_beta 90.00
_cell_angle_gamma 90.00
_cell_formula_units_Z 4
_cell_length_a 12.01100(10)
_cell_length_b 12.01100(10)
_cell_length_c 14.4768(3)
_cell_measurement_reflns_used 8923
_cell_measurement_temperature 213(2)
_cell_measurement_theta_max 25
_cell_measurement_theta_min 2
_cell_volume 2088.48(5)
_computing_cell_refinement SMART
_computing_data_collection 'SMART (Bruker, 2000)'
_computing_data_reduction 'SAINT (Bruker, 2000)'
_computing_molecular_graphics 'ORTEP-3 (Farrugia, 1997)'
_computing_publication_material 'SHELXL97 and PLATON (Spek, 2003)'
_computing_structure_refinement 'SHELXL97 (Sheldrick, 1997)'
_computing_structure_solution 'SHELXS86 (Sheldrick, 1990)'
_diffrn_ambient_temperature 213(2)
_diffrn_measured_fraction_theta_full 1.000
_diffrn_measured_fraction_theta_max 0.949
_diffrn_measurement_device_type 'bRUKER smart CCD'
_diffrn_measurement_method \w
_diffrn_radiation_monochromator graphite
_diffrn_radiation_source 'fine-focus sealed tube'
_diffrn_radiation_type MoK\a
_diffrn_radiation_wavelength 0.71073
_diffrn_reflns_av_R_equivalents 0.0937
_diffrn_reflns_av_sigmaI/netI 0.0585
_diffrn_reflns_limit_h_max 14
_diffrn_reflns_limit_h_min -6
_diffrn_reflns_limit_k_max 14
_diffrn_reflns_limit_k_min -14
_diffrn_reflns_limit_l_max 15
_diffrn_reflns_limit_l_min -18
_diffrn_reflns_number 8923
_diffrn_reflns_theta_full 25.00
_diffrn_reflns_theta_max 27.22
_diffrn_reflns_theta_min 2.20
_exptl_absorpt_coefficient_mu 0.390
_exptl_absorpt_correction_T_max 0.9261
_exptl_absorpt_correction_T_min 0.8597
_exptl_absorpt_correction_type empirical
_exptl_absorpt_process_details '(SADABS; Sheldrick, 1996)'
_exptl_crystal_colour colourless
_exptl_crystal_density_diffrn 1.130
_exptl_crystal_density_method 'not measured'
_exptl_crystal_description block
_exptl_crystal_F_000 768
_exptl_crystal_size_max 0.40
_exptl_crystal_size_mid 0.30
_exptl_crystal_size_min 0.20
_refine_diff_density_max 0.347
_refine_diff_density_min -0.369
_refine_ls_abs_structure_details 'Flack (1983), 832 Friedel reflections [CHECK]'
_refine_ls_abs_structure_Flack 0.5(2)
_refine_ls_extinction_method none
_refine_ls_goodness_of_fit_ref 1.170
_refine_ls_hydrogen_treatment mixed
_refine_ls_matrix_type full
_refine_ls_number_parameters 92
_refine_ls_number_reflns 2162
_refine_ls_number_restraints 0
_refine_ls_restrained_S_all 1.170
_refine_ls_R_factor_all 0.0873
_refine_ls_R_factor_gt 0.0597
_refine_ls_shift/su_max 0.000
_refine_ls_shift/su_mean 0.000
_refine_ls_structure_factor_coef Fsqd
_refine_ls_weighting_details 'calc w = 1/[\s^2^(Fo^2^)+(0.0324P)^2^+1.7272P] where P = (Fo^2^+2Fc^2^)/3'
_refine_ls_weighting_scheme calc
_refine_ls_wR_factor_gt 0.1086
_refine_ls_wR_factor_ref 0.1236
_reflns_number_gt 1693
_reflns_number_total 2162
_reflns_threshold_expression i>2\S(I)
_cod_data_source_file bt6510.cif
_cod_data_source_block I
_cod_original_sg_symbol_Hall P-42n
_cod_database_code 2204267
_cod_database_fobs_code 2204267

loop_
_symmetry_equiv_pos_as_xyz
'x, y, z'
'-x, -y, z'
'y, -x, -z'
'-y, x, -z'
'-x+1/2, y+1/2, -z+1/2'
'x+1/2, -y+1/2, -z+1/2'
'-y+1/2, -x+1/2, z+1/2'
'y+1/2, x+1/2, z+1/2'

loop_
_atom_site_label
_atom_site_fract_x
_atom_site_fract_y
_atom_site_fract_z
_atom_site_U_iso_or_equiv
_atom_site_adp_type
_atom_site_calc_flag
_atom_site_refinement_flags
_atom_site_occupancy
_atom_site_type_symbol
Al1 0.38453(7) -0.00653(12) 0.10112(6) 0.0302(2) Uani d . 1 Al
Cl1 0.33940(8) -0.00943(15) -0.04225(6) 0.0572(3) Uani d . 1 Cl
N1 0.4947(3) 0.1123(2) 0.11765(15) 0.0339(6) Uani d . 1 N
C1 0.2489(3) -0.0085(5) 0.1792(2) 0.0427(9) Uani d . 1 C
C2 0.1823(4) 0.0962(5) 0.1546(4) 0.0668(18) Uani d . 1 C
H2A 0.1725 0.1001 0.0882 0.077(3) Uiso calc R 1 H
H2B 0.2222 0.1616 0.1757 0.077(3) Uiso calc R 1 H
H2C 0.1100 0.0932 0.1843 0.077(3) Uiso calc R 1 H
C3 0.2624(3) -0.0111(7) 0.2842(2) 0.0689(15) Uani d . 1 C
H3A 0.3040 -0.0769 0.3019 0.077(3) Uiso calc R 1 H
H3B 0.1896 -0.0128 0.3131 0.077(3) Uiso calc R 1 H
H3C 0.3022 0.0549 0.3043 0.077(3) Uiso calc R 1 H
C4 0.1795(5) -0.1105(6) 0.1513(5) 0.0722(19) Uani d . 1 C
H4A 0.2203 -0.1778 0.1661 0.077(3) Uiso calc R 1 H
H4B 0.1649 -0.1081 0.0854 0.077(3) Uiso calc R 1 H
H4C 0.1095 -0.1099 0.1847 0.077(3) Uiso calc R 1 H
C5 0.4924(5) 0.1571(3) 0.2144(2) 0.0487(9) Uani d . 1 C
H5A 0.5002 0.0961 0.2578 0.077(3) Uiso calc R 1 H
H5B 0.4221 0.1947 0.2251 0.077(3) Uiso calc R 1 H
H5C 0.5532 0.2092 0.2227 0.077(3) Uiso calc R 1 H
C6 0.4827(4) 0.2076(3) 0.0511(3) 0.0541(12) Uani d . 1 C
H6A 0.4771 0.1772 -0.0116 0.077(3) Uiso calc R 1 H
H6B 0.4127 0.2463 0.0645 0.077(3) Uiso calc R 1 H
C7 0.5751(5) 0.2906(4) 0.0532(4) 0.0843(18) Uani d . 1 C
H7A 0.5603 0.3490 0.0086 0.077(3) Uiso calc R 1 H
H7B 0.6447 0.2540 0.0378 0.077(3) Uiso calc R 1 H
H7C 0.5805 0.3227 0.1145 0.077(3) Uiso calc R 1 H

loop_
_atom_site_aniso_label
_atom_site_aniso_U_11
_atom_site_aniso_U_22
_atom_site_aniso_U_33
_atom_site_aniso_U_12
_atom_site_aniso_U_13
_atom_site_aniso_U_23
Al1 0.0287(4) 0.0368(5) 0.0252(4) -0.0013(6) -0.0020(4) 0.0004(7)
Cl1 0.0565(6) 0.0843(8) 0.0307(4) -0.0047(8) -0.0116(4) -0.0018(8)
N1 0.0397(15) 0.0310(12) 0.0309(12) 0.003(2) 0.000(2) -0.0009(10)
C1 0.0306(16) 0.057(2) 0.0401(17) 0.000(2) 0.0043(14) 0.005(3)
C2 0.046(3) 0.083(4) 0.072(5) 0.020(3) 0.010(3) 0.007(3)
C3 0.049(2) 0.116(4) 0.042(2) 0.003(4) 0.0167(18) 0.011(4)
C4 0.048(3) 0.086(4) 0.083(5) -0.018(3) 0.016(3) 0.001(4)
C5 0.052(2) 0.048(2) 0.0461(18) 0.006(3) -0.007(3) -0.0208(16)
C6 0.061(3) 0.038(2) 0.064(2) -0.002(2) -0.008(3) 0.0164(19)
C7 0.091(4) 0.059(3) 0.103(5) -0.020(3) -0.014(4) 0.029(3)

loop_
_atom_type_symbol
_atom_type_description
_atom_type_scat_dispersion_real
_atom_type_scat_dispersion_imag
_atom_type_scat_source
C C 0.0033 0.0016 'International Tables Vol C Tables 4.2.6.8 and 6.1.1.4'
H H 0.0000 0.0000 'International Tables Vol C Tables 4.2.6.8 and 6.1.1.4'
N N 0.0061 0.0033 'International Tables Vol C Tables 4.2.6.8 and 6.1.1.4'
Al Al 0.0645 0.0514 'International Tables Vol C Tables 4.2.6.8 and 6.1.1.4'
Cl Cl 0.1484 0.1585 'International Tables Vol C Tables 4.2.6.8 and 6.1.1.4'

loop_
_geom_angle_atom_site_label_1
_geom_angle_atom_site_label_2
_geom_angle_atom_site_label_3
_geom_angle_site_symmetry_1
_geom_angle_site_symmetry_3
_geom_angle
_geom_angle_publ_flag
N1 Al1 N1 2_655 . 87.56(12) y
N1 Al1 C1 2_655 . 122.36(18) y
N1 Al1 C1 . . 119.58(19) y
N1 Al1 Cl1 2_655 . 107.28(10) y
N1 Al1 Cl1 . . 107.48(10) y
C1 Al1 Cl1 . . 110.08(11) y
N1 Al1 Al1 2_655 2_655 44.91(10) y
N1 Al1 Al1 . 2_655 44.37(11) y
C1 Al1 Al1 . 2_655 145.19(10) y
Cl1 Al1 Al1 . 2_655 104.67(4) y
C5 N1 C6 . . 108.9(3) ?
C5 N1 Al1 . 2_655 111.3(3) y
C6 N1 Al1 . 2_655 119.4(3) y
C5 N1 Al1 . . 111.2(3) y
C6 N1 Al1 . . 114.3(3) y
Al1 N1 Al1 2_655 . 90.71(11) y
C3 C1 C2 . . 107.6(5) ?
C3 C1 C4 . . 107.7(5) ?
C2 C1 C4 . . 108.1(3) ?
C3 C1 Al1 . . 118.6(2) ?
C2 C1 Al1 . . 106.7(3) ?
C4 C1 Al1 . . 107.8(3) ?
C1 C2 H2A . . 109.5 ?
C1 C2 H2B . . 109.5 ?
H2A C2 H2B . . 109.5 ?
C1 C2 H2C . . 109.5 ?
H2A C2 H2C . . 109.5 ?
H2B C2 H2C . . 109.5 ?
C1 C3 H3A . . 109.5 ?
C1 C3 H3B . . 109.5 ?
H3A C3 H3B . . 109.5 ?
C1 C3 H3C . . 109.5 ?
H3A C3 H3C . . 109.5 ?
H3B C3 H3C . . 109.5 ?
C1 C4 H4A . . 109.5 ?
C1 C4 H4B . . 109.5 ?
H4A C4 H4B . . 109.5 ?
C1 C4 H4C . . 109.5 ?
H4A C4 H4C . . 109.5 ?
H4B C4 H4C . . 109.5 ?
N1 C5 H5A . . 109.5 ?
N1 C5 H5B . . 109.5 ?
H5A C5 H5B . . 109.5 ?
N1 C5 H5C . . 109.5 ?
H5A C5 H5C . . 109.5 ?
H5B C5 H5C . . 109.5 ?
C7 C6 N1 . . 115.1(4) ?
C7 C6 H6A . . 108.5 ?
N1 C6 H6A . . 108.5 ?
C7 C6 H6B . . 108.5 ?
N1 C6 H6B . . 108.5 ?
H6A C6 H6B . . 107.5 ?
C6 C7 H7A . . 109.5 ?
C6 C7 H7B . . 109.5 ?
H7A C7 H7B . . 109.5 ?
C6 C7 H7C . . 109.5 ?
H7A C7 H7C . . 109.5 ?
H7B C7 H7C . . 109.5 ?

loop_
_geom_bond_atom_site_label_1
_geom_bond_atom_site_label_2
_geom_bond_site_symmetry_2
_geom_bond_distance
_geom_bond_publ_flag
Al1 N1 2_655 1.943(4) y
Al1 N1 . 1.962(4) y
Al1 C1 . 1.983(3) y
Al1 Cl1 . 2.1455(12) y
Al1 Al1 2_655 2.7782(18) y
N1 C5 . 1.500(4) y
N1 C6 . 1.502(4) y
N1 Al1 2_655 1.943(4) ?
C1 C3 . 1.530(5) ?
C1 C2 . 1.533(7) ?
C1 C4 . 1.535(8) ?
C2 H2A . 0.9700 ?
C2 H2B . 0.9700 ?
C2 H2C . 0.9700 ?
C3 H3A . 0.9700 ?
C3 H3B . 0.9700 ?
C3 H3C . 0.9700 ?
C4 H4A . 0.9700 ?
C4 H4B . 0.9700 ?
C4 H4C . 0.9700 ?
C5 H5A . 0.9700 ?
C5 H5B . 0.9700 ?
C5 H5C . 0.9700 ?
C6 C7 . 1.493(7) ?
C6 H6A . 0.9800 ?
C6 H6B . 0.9800 ?
C7 H7A . 0.9700 ?
C7 H7B . 0.9700 ?
C7 H7C . 0.9700 ?

loop_
_geom_torsion_atom_site_label_1
_geom_torsion_atom_site_label_2
_geom_torsion_atom_site_label_3
_geom_torsion_atom_site_label_4
_geom_torsion_site_symmetry_1
_geom_torsion_site_symmetry_4
_geom_torsion
N1 Al1 N1 C5 2_655 . -99.2(3)
C1 Al1 N1 C5 . . 27.1(3)
Cl1 Al1 N1 C5 . . 153.4(3)
Al1 Al1 N1 C5 2_655 . -113.3(3)
N1 Al1 N1 C6 2_655 . 137.0(3)
C1 Al1 N1 C6 . . -96.7(3)
Cl1 Al1 N1 C6 . . 29.7(3)
Al1 Al1 N1 C6 2_655 . 123.0(3)
N1 Al1 N1 Al1 2_655 2_655 14.05(14)
C1 Al1 N1 Al1 . 2_655 140.34(16)
Cl1 Al1 N1 Al1 . 2_655 -93.31(10)
N1 Al1 C1 C3 2_655 . 50.5(6)
N1 Al1 C1 C3 . . -57.1(6)
Cl1 Al1 C1 C3 . . 177.8(5)
Al1 Al1 C1 C3 2_655 . -5.6(8)
N1 Al1 C1 C2 2_655 . 172.1(3)
N1 Al1 C1 C2 . . 64.5(3)
Cl1 Al1 C1 C2 . . -60.6(4)
Al1 Al1 C1 C2 2_655 . 115.9(3)
N1 Al1 C1 C4 2_655 . -72.0(4)
N1 Al1 C1 C4 . . -179.6(3)
Cl1 Al1 C1 C4 . . 55.3(4)
Al1 Al1 C1 C4 2_655 . -128.2(4)
C5 N1 C6 C7 . . 63.6(6)
Al1 N1 C6 C7 2_655 . -65.8(5)
Al1 N1 C6 C7 . . -171.4(4)
